data_7706846
loop_
_publ_author_name
'Brock, A. J.'
'Etchells, I. M.'
'Moore, E. G.'
'Clegg, J. K.'

_publ_section_title
;
 Dinuclear triple stranded phenyl-spaced 1,3-bis-\b-diketonato
 lanthanide(iii) complexes: synthesis, structures and spectroscopy.
;
_journal_issue 14
_journal_name_full 'Dalton transactions (Cambridge, England : 2003)'
_journal_page_first 4874
_journal_page_last 4879
_journal_paper_doi 10.1039/d1dt00393c
_journal_volume 50
_journal_year 2021
_chemical_formula_moiety 'C66 H84 Gd2 O14'
_chemical_formula_sum 'C66 H84 Gd2 O14'
_chemical_formula_weight 1415.83
_space_group_crystal_system monoclinic
_space_group_IT_number 14
_space_group_name_Hall '-P 2ybc'
_space_group_name_H-M_alt 'P 1 21/c 1'
_atom_sites_solution_hydrogens geom
_atom_sites_solution_primary direct
_audit_creation_date 2017-02-24
_audit_creation_method
;
Olex2 1.2
(compiled 2016.02.19 svn.r3266 for OlexSys, GUI svn.r5155)
;
_audit_update_record
;
2020-01-21 deposited with the CCDC.	2021-03-15 downloaded from the CCDC.
;
_cell_angle_alpha 90
_cell_angle_beta 105.230(2)
_cell_angle_gamma 90
_cell_formula_units_Z 4
_cell_length_a 17.9401(4)
_cell_length_b 24.2762(4)
_cell_length_c 16.1921(3)
_cell_measurement_reflns_used 11969
_cell_measurement_temperature 190
_cell_measurement_theta_max 29.4180
_cell_measurement_theta_min 3.4490
_cell_volume 6804.3(2)
_computing_cell_refinement
;
CrysAlisPro, Agilent Technologies,
Version 1.171.37.35 (release 13-08-2014 CrysAlis171 .NET)
(compiled Aug 13 2014,18:06:01)
;
_computing_data_collection
;
CrysAlisPro, Agilent Technologies,
Version 1.171.37.35 (release 13-08-2014 CrysAlis171 .NET)
(compiled Aug 13 2014,18:06:01)
;
_computing_data_reduction
;
CrysAlisPro, Agilent Technologies,
Version 1.171.37.35 (release 13-08-2014 CrysAlis171 .NET)
(compiled Aug 13 2014,18:06:01)
;
_computing_molecular_graphics 'Olex2 (Dolomanov et al., 2009)'
_computing_publication_material 'Olex2 (Dolomanov et al., 2009)'
_computing_structure_refinement 'ShelXL (Sheldrick, 2015)'
_computing_structure_solution 'ShelXT (Sheldrick, 2015)'
_diffrn_ambient_temperature 190
_diffrn_detector 'CCD plate'
_diffrn_detector_area_resol_mean 16.0696
_diffrn_detector_type Sapphire3
_diffrn_measured_fraction_theta_full 0.998
_diffrn_measured_fraction_theta_max 0.998
_diffrn_measurement_details
;
#__ type_ start__ end____ width___ exp.time_
  1 omega   53.00   98.00   1.0000   60.0000
omega____ theta____ kappa____ phi______ frames
    -       21.6102 -178.0000  -30.0000 45

#__ type_ start__ end____ width___ exp.time_
  2 omega   53.00   98.00   1.0000   60.0000
omega____ theta____ kappa____ phi______ frames
    -       21.6102 -178.0000   60.0000 45

#__ type_ start__ end____ width___ exp.time_
  3 omega  -95.00   51.00   1.0000   60.0000
omega____ theta____ kappa____ phi______ frames
    -      -22.3914    0.0000   90.0000 146

#__ type_ start__ end____ width___ exp.time_
  4 omega  -66.00   51.00   1.0000   60.0000
omega____ theta____ kappa____ phi______ frames
    -      -22.3914   19.0000    0.0000 117

#__ type_ start__ end____ width___ exp.time_
  5 omega   53.00   85.00   1.0000   60.0000
omega____ theta____ kappa____ phi______ frames
    -       21.6102 -178.0000 -120.0000 32

#__ type_ start__ end____ width___ exp.time_
  6 omega  -93.00    8.00   1.0000   60.0000
omega____ theta____ kappa____ phi______ frames
    -      -22.3914  -77.0000  -30.0000 101
;
_diffrn_measurement_device 'four-circle diffractometer'
_diffrn_measurement_device_type 'Xcalibur, Sapphire3, Gemini ultra'
_diffrn_measurement_method '\w scans'
_diffrn_orient_matrix_UB_11 -0.0004095000
_diffrn_orient_matrix_UB_12 -0.0096709000
_diffrn_orient_matrix_UB_13 -0.0414609000
_diffrn_orient_matrix_UB_21 0.0402801000
_diffrn_orient_matrix_UB_22 0.0049434000
_diffrn_orient_matrix_UB_23 0.0086715000
_diffrn_orient_matrix_UB_31 0.0074918000
_diffrn_orient_matrix_UB_32 -0.0271157000
_diffrn_orient_matrix_UB_33 0.0163869000
_diffrn_radiation_monochromator graphite
_diffrn_radiation_probe x-ray
_diffrn_radiation_type MoK\a
_diffrn_radiation_wavelength 0.71073
_diffrn_reflns_av_R_equivalents 0.0621
_diffrn_reflns_av_unetI/netI 0.0555
_diffrn_reflns_Laue_measured_fraction_full 0.998
_diffrn_reflns_Laue_measured_fraction_max 0.998
_diffrn_reflns_limit_h_max 23
_diffrn_reflns_limit_h_min -23
_diffrn_reflns_limit_k_max 32
_diffrn_reflns_limit_k_min -32
_diffrn_reflns_limit_l_max 21
_diffrn_reflns_limit_l_min -21
_diffrn_reflns_number 68980
_diffrn_reflns_point_group_measured_fraction_full 0.998
_diffrn_reflns_point_group_measured_fraction_max 0.998
_diffrn_reflns_theta_full 26.000
_diffrn_reflns_theta_max 28.282
_diffrn_reflns_theta_min 3.357
_diffrn_source 'Enhance (Mo) X-ray Source'
_exptl_absorpt_coefficient_mu 1.991
_exptl_absorpt_correction_T_max 1.00000
_exptl_absorpt_correction_T_min 0.71918
_exptl_absorpt_correction_type multi-scan
_exptl_absorpt_process_details
;
CrysAlisPro, Agilent Technologies,
Version 1.171.37.35 (release 13-08-2014 CrysAlis171 .NET)
(compiled Aug 13 2014,18:06:01)
Empirical absorption correction using spherical harmonics,
 implemented in SCALE3 ABSPACK scaling algorithm.
;
_exptl_crystal_colour colourless
_exptl_crystal_colour_primary colourless
_exptl_crystal_density_diffrn 1.382
_exptl_crystal_description block
_exptl_crystal_F_000 2880
_exptl_crystal_size_max 0.5
_exptl_crystal_size_mid 0.5
_exptl_crystal_size_min 0.5
_refine_diff_density_max 0.942
_refine_diff_density_min -0.829
_refine_diff_density_rms 0.104
_refine_ls_extinction_method none
_refine_ls_goodness_of_fit_ref 1.042
_refine_ls_hydrogen_treatment constr
_refine_ls_matrix_type full
_refine_ls_number_parameters 761
_refine_ls_number_reflns 16855
_refine_ls_number_restraints 0
_refine_ls_restrained_S_all 1.042
_refine_ls_R_factor_all 0.0651
_refine_ls_R_factor_gt 0.0410
_refine_ls_shift/su_max 0.003
_refine_ls_shift/su_mean 0.000
_refine_ls_structure_factor_coef Fsqd
_refine_ls_weighting_details 'w=1/[\s^2^(Fo^2^)+(0.0315P)^2^+3.0053P] where P=(Fo^2^+2Fc^2^)/3'
_refine_ls_weighting_scheme calc
_refine_ls_wR_factor_gt 0.0773
_refine_ls_wR_factor_ref 0.0858
_reflns_Friedel_coverage 0.000
_reflns_number_gt 12797
_reflns_number_total 16855
_reflns_threshold_expression 'I > 2\s(I)'
_cod_data_source_file d1dt00393c2.cif
_cod_data_source_block jkc15jc02
_cod_depositor_comments 'Adding full bibliography for 7706844--7706847.cif.'
_cod_database_code 7706846
_shelxl_version_number 2014/6
_chemical_oxdiff_formula 'C80 H80 O10 N2 Gd2'
_chemical_oxdiff_usercomment Gd?
_shelx_space_group_comment
;
The symmetry employed for this shelxl refinement is uniquely defined
by the following loop, which should always be used as a source of
symmetry information in preference to the above space-group names.
They are only intended as comments.
;
_reflns_odcompleteness_completeness 99.79
_reflns_odcompleteness_iscentric 1
_reflns_odcompleteness_theta 28.22
_olex2_refinement_description
;
1. Fixed Uiso
 At 1.2 times of:
  All C(H) groups
 At 1.5 times of:
  All C(H,H,H) groups
2.a Aromatic/amide H refined with riding coordinates:
 C00K(H00K), C00P(H00P), C00S(H00S), C00T(H00T), C00U(H00U), C00X(H00X),
 C00Z(H00Z), C011(H011), C019(H019), C01B(H01B), C01C(H01C), C01D(H01D),
 C01H(H01H), C01I(H01I), C01J(H01J), C01L(H01L), C01N(H01N), C01V(H0AA)
2.b Idealised Me refined as rotating group:
 C01G(H01A,H01E,H01F), C01M(H01G,H01K,H01M), C01P(H01O,H01P,H01Q), C01Q(H01R,
 H01S,H01T), C01R(H01U,H01V,H01W), C01S(H01X,H01Y,H), C01T(H01Z,HA,HB),
 C01U(H01,HC,HD), C01X(H1AA,HE,HF), C01Y(H2AA,HG,HH), C01Z(H3AA,HI,HJ),
 C020(H02A,H02B,H02C), C021(H02D,H02E,H02F), C022(H02G,H02H,H02I), C023(H02J,
 H02K,H02L), C024(H02M,H02N,H02O), C025(H02P,H02Q,H02R), C026(H02S,H02T,H02U),
 C027(H02V,H02W,H02X), C028(H02Y,HK,HL), C029(H02Z,HM,HN), C5(H5A,H5B,H5C)
;
_olex2_submission_special_instructions 'No special instructions were received'

loop_
_space_group_symop_operation_xyz
'x, y, z'
'-x, y+1/2, -z+1/2'
'-x, -y, -z'
'x, -y-1/2, z-1/2'

loop_
_atom_site_label
_atom_site_type_symbol
_atom_site_fract_x
_atom_site_fract_y
_atom_site_fract_z
_atom_site_U_iso_or_equiv
_atom_site_adp_type
_atom_site_occupancy
_atom_site_site_symmetry_order
_atom_site_calc_flag
_atom_site_refinement_flags_posn
_atom_site_refinement_flags_adp
_atom_site_refinement_flags_occupancy
_atom_site_disorder_assembly
_atom_site_disorder_group
Gd01 Gd 0.74179(2) 0.31981(2) 0.33055(2) 0.02426(5) Uani 1 1 d . . . . .
Gd02 Gd 0.34143(2) 0.33981(2) 0.39479(2) 0.02689(5) Uani 1 1 d . . . . .
O003 O 0.70501(14) 0.36018(10) 0.44202(15) 0.0295(5) Uani 1 1 d . . . . .
O004 O 0.45179(15) 0.38356(10) 0.46984(16) 0.0351(6) Uani 1 1 d . . . . .
O005 O 0.81524(15) 0.24052(10) 0.35880(17) 0.0351(6) Uani 1 1 d . . . . .
O006 O 0.66057(15) 0.24850(9) 0.34509(18) 0.0373(6) Uani 1 1 d . . . . .
O007 O 0.78416(15) 0.38807(11) 0.25391(16) 0.0374(6) Uani 1 1 d . . . . .
O008 O 0.37989(14) 0.37505(10) 0.28138(15) 0.0324(6) Uani 1 1 d . . . . .
O009 O 0.23505(14) 0.37916(11) 0.30176(17) 0.0383(6) Uani 1 1 d . . . . .
O00A O 0.63221(14) 0.36237(10) 0.24528(15) 0.0337(6) Uani 1 1 d . . . . .
O00B O 0.40762(14) 0.26130(9) 0.37188(17) 0.0334(6) Uani 1 1 d . . . . .
O00C O 0.30319(15) 0.39944(11) 0.48440(17) 0.0400(7) Uani 1 1 d . . . . .
O00D O 0.85210(15) 0.34768(10) 0.42830(16) 0.0362(6) Uani 1 1 d . . . . .
O00E O 0.25371(16) 0.26880(11) 0.3654(2) 0.0489(8) Uani 1 1 d . . . . .
O00F O 0.3537(3) 0.29103(13) 0.5301(2) 0.0842(13) Uani 1 1 d . . . . .
O00G O 0.7483(3) 0.28029(14) 0.1945(2) 0.0896(15) Uani 1 1 d . . . . .
C00H C 0.7544(2) 0.41505(14) 0.1866(2) 0.0288(8) Uani 1 1 d . . . . .
C00I C 0.8708(2) 0.37556(14) 0.4965(2) 0.0290(8) Uani 1 1 d . . . . .
C00J C 0.7375(2) 0.38920(14) 0.5071(2) 0.0277(8) Uani 1 1 d . . . . .
C00K C 0.6757(2) 0.41845(15) 0.1480(2) 0.0321(8) Uani 1 1 d . . . . .
H00K H 0.6597 0.4378 0.0969 0.039 Uiso 1 1 calc R . . . .
C00L C 0.6189(2) 0.39455(14) 0.1815(2) 0.0265(7) Uani 1 1 d . . . . .
C00M C 0.2167(2) 0.39793(14) 0.2265(2) 0.0317(8) Uani 1 1 d . . . . .
C00N C 0.8028(2) 0.18903(14) 0.3548(2) 0.0306(8) Uani 1 1 d . . . . .
C00O C 0.6633(2) 0.19616(14) 0.3458(2) 0.0326(8) Uani 1 1 d . . . . .
C00P C 0.4817(2) 0.39855(13) 0.1888(2) 0.0275(8) Uani 1 1 d . . . . .
H00P H 0.4986 0.3834 0.2433 0.033 Uiso 1 1 calc R . . . .
C00Q C 0.4691(2) 0.41644(13) 0.5328(2) 0.0275(8) Uani 1 1 d . . . . .
C00R C 0.3939(2) 0.20971(14) 0.3701(2) 0.0313(8) Uani 1 1 d . . . . .
C00S C 0.5285(2) 0.19746(15) 0.3584(2) 0.0332(8) Uani 1 1 d . . . . .
H00S H 0.5348 0.2352 0.3677 0.040 Uiso 1 1 calc R . . . .
C00T C 0.7305(2) 0.16610(15) 0.3495(3) 0.0394(10) Uani 1 1 d . . . . .
H00T H 0.7267 0.1279 0.3484 0.047 Uiso 1 1 calc R . . . .
C00U C 0.8171(2) 0.39543(14) 0.5379(2) 0.0319(8) Uani 1 1 d . . . . .
H00U H 0.8357 0.4140 0.5894 0.038 Uiso 1 1 calc R . . . .
C00V C 0.3367(2) 0.42683(14) 0.5502(2) 0.0312(8) Uani 1 1 d . . . . .
C00W C 0.5897(2) 0.16675(14) 0.3450(3) 0.0332(8) Uani 1 1 d . . . . .
C00X C 0.2706(2) 0.40839(15) 0.1793(2) 0.0326(8) Uani 1 1 d . . . . .
H00X H 0.2527 0.4235 0.1249 0.039 Uiso 1 1 calc R . . . .
C00Y C 0.3493(2) 0.39731(13) 0.2094(2) 0.0255(7) Uani 1 1 d . . . . .
C00Z C 0.3245(2) 0.18690(15) 0.3769(3) 0.0374(9) Uani 1 1 d . . . . .
H00Z H 0.3225 0.1490 0.3841 0.045 Uiso 1 1 calc R . . . .
C010 C 0.8136(2) 0.44556(15) 0.1489(2) 0.0355(9) Uani 1 1 d . . . . .
C011 C 0.6051(2) 0.40580(14) 0.5260(2) 0.0276(8) Uani 1 1 d . . . . .
H011 H 0.5870 0.3794 0.4839 0.033 Uiso 1 1 calc R . . . .
C012 C 0.4039(2) 0.41080(14) 0.1567(2) 0.0278(8) Uani 1 1 d . . . . .
C013 C 0.4582(2) 0.17337(14) 0.3581(2) 0.0325(8) Uani 1 1 d . . . . .
C014 C 0.5352(2) 0.40823(14) 0.1419(2) 0.0291(8) Uani 1 1 d . . . . .
C015 C 0.5528(2) 0.43226(14) 0.5627(2) 0.0295(8) Uani 1 1 d . . . . .
C016 C 0.1301(2) 0.40800(16) 0.1898(3) 0.0375(9) Uani 1 1 d . . . . .
C017 C 0.6836(2) 0.41774(14) 0.5509(2) 0.0284(8) Uani 1 1 d . . . . .
C018 C 0.2579(2) 0.21738(15) 0.3736(3) 0.0365(9) Uani 1 1 d . . . . .
C019 C 0.4158(2) 0.43702(15) 0.5746(2) 0.0356(9) Uani 1 1 d . . . . .
H019 H 0.4347 0.4592 0.6224 0.043 Uiso 1 1 calc R . . . .
C01A C 0.2840(2) 0.44664(15) 0.6052(2) 0.0362(9) Uani 1 1 d . . . . .
C01B C 0.5088(2) 0.43009(17) 0.0598(2) 0.0399(10) Uani 1 1 d . . . . .
H01B H 0.5431 0.4356 0.0264 0.048 Uiso 1 1 calc R . . . .
C01C C 0.3799(2) 0.43459(16) 0.0756(2) 0.0374(9) Uani 1 1 d . . . . .
H01C H 0.3284 0.4445 0.0535 0.045 Uiso 1 1 calc R . . . .
C01D C 0.5799(2) 0.47297(16) 0.6232(2) 0.0395(9) Uani 1 1 d . . . . .
H01D H 0.5457 0.4916 0.6476 0.047 Uiso 1 1 calc R . . . .
C01E C 0.8742(2) 0.15368(15) 0.3576(3) 0.0385(9) Uani 1 1 d . . . . .
C01F C 0.9574(2) 0.38708(17) 0.5302(3) 0.0422(10) Uani 1 1 d . . . . .
C01G C 0.1083(2) 0.4339(2) 0.1008(3) 0.0555(12) Uani 1 1 d . . . . .
H01A H 0.1334 0.4690 0.1027 0.083 Uiso 1 1 calc GR . . . .
H01E H 0.0534 0.4389 0.0823 0.083 Uiso 1 1 calc GR . . . .
H01F H 0.1245 0.4102 0.0613 0.083 Uiso 1 1 calc GR . . . .
C01H C 0.4496(2) 0.11673(15) 0.3424(3) 0.0391(9) Uani 1 1 d . . . . .
H01H H 0.4030 0.0996 0.3415 0.047 Uiso 1 1 calc R . . . .
C01I C 0.6575(2) 0.48597(17) 0.6476(3) 0.0467(11) Uani 1 1 d . . . . .
H01I H 0.6751 0.5135 0.6880 0.056 Uiso 1 1 calc R . . . .
C01J C 0.7090(2) 0.45859(16) 0.6127(2) 0.0391(9) Uani 1 1 d . . . . .
H01J H 0.7613 0.4673 0.6305 0.047 Uiso 1 1 calc R . . . .
C01K C 0.1815(2) 0.18970(16) 0.3743(3) 0.0452(11) Uani 1 1 d . . . . .
C01L C 0.4318(2) 0.44351(18) 0.0281(3) 0.0474(11) Uani 1 1 d . . . . .
H01L H 0.4149 0.4588 -0.0263 0.057 Uiso 1 1 calc R . . . .
C01M C 0.2060(2) 0.46391(17) 0.5470(3) 0.0481(11) Uani 1 1 d . . . . .
H01G H 0.2129 0.4952 0.5136 0.072 Uiso 1 1 calc GR . . . .
H01K H 0.1716 0.4734 0.5813 0.072 Uiso 1 1 calc GR . . . .
H01M H 0.1845 0.4340 0.5096 0.072 Uiso 1 1 calc GR . . . .
C01N C 0.5790(2) 0.11039(15) 0.3292(3) 0.0437(10) Uani 1 1 d . . . . .
H01N H 0.6189 0.0892 0.3193 0.052 Uiso 1 1 calc R . . . .
C01O C 0.7326(4) 0.26386(17) 0.1219(3) 0.0617(15) Uani 1 1 d . . . . .
C01P C 0.9788(3) 0.4242(2) 0.6080(3) 0.0584(13) Uani 1 1 d . . . . .
H01O H 0.9541 0.4593 0.5941 0.088 Uiso 1 1 calc GR . . . .
H01P H 1.0338 0.4291 0.6252 0.088 Uiso 1 1 calc GR . . . .
H01Q H 0.9621 0.4077 0.6539 0.088 Uiso 1 1 calc GR . . . .
C01Q C 0.7768(3) 0.4789(2) 0.0694(3) 0.0573(13) Uani 1 1 d . . . . .
H01R H 0.7460 0.4552 0.0264 0.086 Uiso 1 1 calc GR . . . .
H01S H 0.8166 0.4957 0.0481 0.086 Uiso 1 1 calc GR . . . .
H01T H 0.7447 0.5071 0.0835 0.086 Uiso 1 1 calc GR . . . .
C01R C 0.9367(3) 0.16869(18) 0.4380(3) 0.0532(12) Uani 1 1 d . . . . .
H01U H 0.9485 0.2072 0.4368 0.080 Uiso 1 1 calc GR . . . .
H01V H 0.9823 0.1475 0.4402 0.080 Uiso 1 1 calc GR . . . .
H01W H 0.9187 0.1608 0.4875 0.080 Uiso 1 1 calc GR . . . .
C01S C 0.8613(3) 0.48377(19) 0.2179(3) 0.0579(13) Uani 1 1 d . . . . .
H01X H 0.8284 0.5117 0.2312 0.087 Uiso 1 1 calc GR . . . .
H01Y H 0.9013 0.5008 0.1974 0.087 Uiso 1 1 calc GR . . . .
H H 0.8841 0.4628 0.2685 0.087 Uiso 1 1 calc GR . . . .
C01T C 0.8669(3) 0.40232(18) 0.1271(3) 0.0603(14) Uani 1 1 d . . . . .
H01Z H 0.8902 0.3811 0.1772 0.091 Uiso 1 1 calc GR . . . .
HA H 0.9064 0.4202 0.1068 0.091 Uiso 1 1 calc GR . . . .
HB H 0.8375 0.3784 0.0833 0.091 Uiso 1 1 calc GR . . . .
C01U C 0.3185(3) 0.49409(18) 0.6643(3) 0.0554(12) Uani 1 1 d . . . . .
H01 H 0.3642 0.4817 0.7056 0.083 Uiso 1 1 calc GR . . . .
HC H 0.2816 0.5069 0.6934 0.083 Uiso 1 1 calc GR . . . .
HD H 0.3316 0.5236 0.6313 0.083 Uiso 1 1 calc GR . . . .
C01V C 0.5098(2) 0.08619(16) 0.3283(3) 0.0472(11) Uani 1 1 d . . . . .
H0AA H 0.5034 0.0486 0.3179 0.057 Uiso 1 1 calc R . . . .
C01W C 0.3858(4) 0.26654(18) 0.5940(3) 0.0697(17) Uani 1 1 d . . . . .
C01X C 0.1026(3) 0.4457(2) 0.2513(3) 0.0613(14) Uani 1 1 d . . . . .
H1AA H 0.1156 0.4296 0.3074 0.092 Uiso 1 1 calc GR . . . .
HE H 0.0476 0.4502 0.2317 0.092 Uiso 1 1 calc GR . . . .
HF H 0.1272 0.4810 0.2534 0.092 Uiso 1 1 calc GR . . . .
C01Y C 0.2714(3) 0.39657(19) 0.6571(3) 0.0587(13) Uani 1 1 d . . . . .
H2AA H 0.2451 0.3683 0.6190 0.088 Uiso 1 1 calc GR . . . .
HG H 0.2408 0.4070 0.6951 0.088 Uiso 1 1 calc GR . . . .
HH H 0.3205 0.3829 0.6899 0.088 Uiso 1 1 calc GR . . . .
C01Z C 0.9827(3) 0.4150(3) 0.4562(3) 0.0774(17) Uani 1 1 d . . . . .
H3AA H 0.9771 0.3895 0.4097 0.116 Uiso 1 1 calc GR . . . .
HI H 1.0357 0.4262 0.4760 0.116 Uiso 1 1 calc GR . . . .
HJ H 0.9509 0.4468 0.4370 0.116 Uiso 1 1 calc GR . . . .
C020 C 0.8588(3) 0.09206(18) 0.3585(4) 0.0797(19) Uani 1 1 d . . . . .
H02A H 0.8384 0.0833 0.4062 0.120 Uiso 1 1 calc GR . . . .
H02B H 0.9062 0.0723 0.3639 0.120 Uiso 1 1 calc GR . . . .
H02C H 0.8222 0.0817 0.3062 0.120 Uiso 1 1 calc GR . . . .
C021 C 0.9020(3) 0.1689(2) 0.2794(4) 0.0764(17) Uani 1 1 d . . . . .
H02D H 0.8623 0.1607 0.2283 0.115 Uiso 1 1 calc GR . . . .
H02E H 0.9476 0.1481 0.2797 0.115 Uiso 1 1 calc GR . . . .
H02F H 0.9137 0.2075 0.2808 0.115 Uiso 1 1 calc GR . . . .
C022 C 0.0904(3) 0.35178(19) 0.1840(4) 0.0720(17) Uani 1 1 d . . . . .
H02G H 0.1093 0.3282 0.1463 0.108 Uiso 1 1 calc GR . . . .
H02H H 0.0356 0.3564 0.1621 0.108 Uiso 1 1 calc GR . . . .
H02I H 0.1014 0.3354 0.2399 0.108 Uiso 1 1 calc GR . . . .
C023 C 0.1893(3) 0.1286(2) 0.3989(5) 0.090(2) Uani 1 1 d . . . . .
H02J H 0.2126 0.1092 0.3604 0.135 Uiso 1 1 calc GR . . . .
H02K H 0.1391 0.1135 0.3952 0.135 Uiso 1 1 calc GR . . . .
H02L H 0.2211 0.1249 0.4564 0.135 Uiso 1 1 calc GR . . . .
C024 C 0.7925(4) 0.2560(2) 0.0766(3) 0.0790(18) Uani 1 1 d . . . . .
H02M H 0.8410 0.2692 0.1114 0.119 Uiso 1 1 calc GR . . . .
H02N H 0.7789 0.2761 0.0237 0.119 Uiso 1 1 calc GR . . . .
H02O H 0.7968 0.2175 0.0648 0.119 Uiso 1 1 calc GR . . . .
C025 C 0.9978(3) 0.3319(2) 0.5525(4) 0.083(2) Uani 1 1 d . . . . .
H02P H 0.9777 0.3135 0.5946 0.124 Uiso 1 1 calc GR . . . .
H02Q H 1.0523 0.3378 0.5751 0.124 Uiso 1 1 calc GR . . . .
H02R H 0.9890 0.3096 0.5020 0.124 Uiso 1 1 calc GR . . . .
C026 C 0.1303(3) 0.1932(3) 0.2828(5) 0.106(3) Uani 1 1 d . . . . .
H02S H 0.1204 0.2312 0.2670 0.159 Uiso 1 1 calc GR . . . .
H02T H 0.0823 0.1746 0.2792 0.159 Uiso 1 1 calc GR . . . .
H02U H 0.1561 0.1760 0.2445 0.159 Uiso 1 1 calc GR . . . .
C027 C 0.1451(4) 0.2208(3) 0.4326(6) 0.129(3) Uani 1 1 d . . . . .
H02V H 0.1755 0.2165 0.4906 0.193 Uiso 1 1 calc GR . . . .
H02W H 0.0939 0.2069 0.4273 0.193 Uiso 1 1 calc GR . . . .
H02X H 0.1423 0.2592 0.4176 0.193 Uiso 1 1 calc GR . . . .
C028 C 0.3386(5) 0.2441(2) 0.6474(4) 0.126(3) Uani 1 1 d . . . . .
H02Y H 0.2871 0.2585 0.6285 0.190 Uiso 1 1 calc GR . . . .
HK H 0.3607 0.2544 0.7060 0.190 Uiso 1 1 calc GR . . . .
HL H 0.3372 0.2047 0.6428 0.190 Uiso 1 1 calc GR . . . .
C029 C 0.6528(4) 0.2508(3) 0.0770(5) 0.127(3) Uani 1 1 d . . . . .
H02Z H 0.6234 0.2450 0.1179 0.190 Uiso 1 1 calc GR . . . .
HM H 0.6517 0.2180 0.0435 0.190 Uiso 1 1 calc GR . . . .
HN H 0.6309 0.2808 0.0400 0.190 Uiso 1 1 calc GR . . . .
C5 C 0.4670(5) 0.2587(5) 0.6167(8) 0.213(6) Uani 1 1 d . . . . .
H5A H 0.4828 0.2466 0.5675 0.320 Uiso 1 1 calc GR . . . .
H5B H 0.4809 0.2314 0.6610 0.320 Uiso 1 1 calc GR . . . .
H5C H 0.4922 0.2929 0.6371 0.320 Uiso 1 1 calc GR . . . .

loop_
_atom_site_aniso_label
_atom_site_aniso_U_11
_atom_site_aniso_U_22
_atom_site_aniso_U_33
_atom_site_aniso_U_23
_atom_site_aniso_U_13
_atom_site_aniso_U_12
Gd01 0.02357(10) 0.02489(9) 0.02435(8) 0.00185(7) 0.00633(7) 0.00188(7)
Gd02 0.02537(10) 0.02769(9) 0.02873(9) -0.00397(7) 0.00910(7) -0.00272(7)
O003 0.0249(14) 0.0335(13) 0.0292(13) -0.0073(10) 0.0052(11) -0.0039(10)
O004 0.0287(15) 0.0409(14) 0.0368(14) -0.0174(12) 0.0106(12) 0.0000(11)
O005 0.0270(15) 0.0294(13) 0.0494(16) 0.0028(12) 0.0110(12) 0.0035(11)
O006 0.0265(15) 0.0254(13) 0.0612(18) -0.0013(12) 0.0134(13) 0.0031(11)
O007 0.0236(14) 0.0477(16) 0.0415(15) 0.0160(12) 0.0093(12) -0.0006(12)
O008 0.0267(14) 0.0419(14) 0.0283(13) 0.0047(11) 0.0069(11) 0.0024(11)
O009 0.0224(14) 0.0521(16) 0.0408(15) 0.0048(13) 0.0089(12) 0.0033(12)
O00A 0.0235(14) 0.0444(15) 0.0329(13) 0.0123(11) 0.0071(11) 0.0001(11)
O00B 0.0257(14) 0.0274(13) 0.0490(16) -0.0040(11) 0.0131(12) -0.0027(10)
O00C 0.0294(16) 0.0479(16) 0.0440(16) -0.0177(13) 0.0117(13) -0.0012(12)
O00D 0.0265(15) 0.0460(16) 0.0358(14) -0.0045(12) 0.0075(11) 0.0006(12)
O00E 0.0298(17) 0.0320(15) 0.088(2) -0.0042(15) 0.0199(16) -0.0047(12)
O00F 0.165(4) 0.050(2) 0.0377(18) 0.0098(16) 0.028(2) 0.000(2)
O00G 0.184(5) 0.052(2) 0.0315(17) -0.0033(15) 0.026(2) 0.033(2)
C00H 0.027(2) 0.0278(18) 0.0334(19) 0.0022(15) 0.0112(16) 0.0025(15)
C00I 0.026(2) 0.0278(18) 0.0316(19) 0.0074(15) 0.0038(15) -0.0018(14)
C00J 0.028(2) 0.0273(18) 0.0252(17) 0.0037(14) 0.0037(15) -0.0023(14)
C00K 0.031(2) 0.039(2) 0.0273(18) 0.0106(15) 0.0094(16) 0.0017(16)
C00L 0.0259(19) 0.0290(18) 0.0250(17) 0.0024(14) 0.0072(14) 0.0020(14)
C00M 0.027(2) 0.0291(18) 0.038(2) -0.0089(16) 0.0062(16) -0.0008(15)
C00N 0.029(2) 0.0287(19) 0.0351(19) -0.0006(15) 0.0097(16) 0.0045(15)
C00O 0.026(2) 0.0270(19) 0.046(2) -0.0066(16) 0.0111(17) -0.0009(15)
C00P 0.027(2) 0.0297(18) 0.0246(17) 0.0026(14) 0.0037(15) 0.0004(14)
C00Q 0.029(2) 0.0266(17) 0.0264(17) -0.0050(14) 0.0067(15) -0.0010(14)
C00R 0.030(2) 0.030(2) 0.0340(19) -0.0030(15) 0.0094(16) -0.0037(15)
C00S 0.031(2) 0.0245(18) 0.043(2) -0.0024(15) 0.0082(17) -0.0026(15)
C00T 0.029(2) 0.0229(18) 0.067(3) -0.0078(17) 0.014(2) 0.0003(15)
C00U 0.028(2) 0.034(2) 0.0308(19) -0.0028(15) 0.0028(16) -0.0048(15)
C00V 0.035(2) 0.0291(18) 0.0329(19) -0.0008(15) 0.0154(17) 0.0048(16)
C00W 0.026(2) 0.0249(18) 0.049(2) -0.0044(16) 0.0089(17) 0.0000(15)
C00X 0.024(2) 0.039(2) 0.0319(19) 0.0023(16) 0.0032(16) 0.0022(15)
C00Y 0.0206(18) 0.0247(17) 0.0297(18) -0.0025(14) 0.0036(14) 0.0003(13)
C00Z 0.029(2) 0.0278(19) 0.058(3) -0.0007(17) 0.0173(19) -0.0031(16)
C010 0.030(2) 0.038(2) 0.041(2) 0.0101(17) 0.0149(18) -0.0006(16)
C011 0.027(2) 0.0287(18) 0.0255(17) -0.0057(14) 0.0050(15) -0.0041(14)
C012 0.0240(19) 0.0275(18) 0.0299(18) 0.0023(14) 0.0035(15) -0.0004(14)
C013 0.026(2) 0.0299(19) 0.041(2) -0.0026(16) 0.0090(17) -0.0032(15)
C014 0.025(2) 0.0323(19) 0.0284(18) 0.0027(15) 0.0035(15) 0.0006(15)
C015 0.030(2) 0.0304(18) 0.0296(18) -0.0045(14) 0.0095(16) -0.0023(15)
C016 0.020(2) 0.041(2) 0.048(2) -0.0011(18) 0.0016(17) 0.0011(16)
C017 0.028(2) 0.0305(18) 0.0255(17) -0.0014(14) 0.0054(15) -0.0061(15)
C018 0.028(2) 0.037(2) 0.046(2) -0.0046(17) 0.0105(18) -0.0079(16)
C019 0.033(2) 0.041(2) 0.034(2) -0.0131(17) 0.0123(17) -0.0025(17)
C01A 0.037(2) 0.036(2) 0.040(2) -0.0039(17) 0.0182(18) 0.0068(17)
C01B 0.029(2) 0.060(3) 0.032(2) 0.0169(18) 0.0103(17) -0.0005(19)
C01C 0.024(2) 0.047(2) 0.037(2) 0.0120(17) 0.0017(17) 0.0023(17)
C01D 0.038(2) 0.042(2) 0.042(2) -0.0172(18) 0.0161(19) -0.0041(18)
C01E 0.025(2) 0.034(2) 0.058(3) -0.0010(18) 0.0148(19) 0.0060(16)
C01F 0.024(2) 0.055(3) 0.045(2) -0.0013(19) 0.0036(18) -0.0057(18)
C01G 0.024(2) 0.071(3) 0.065(3) 0.005(2) 0.001(2) 0.009(2)
C01H 0.032(2) 0.0290(19) 0.056(3) -0.0059(18) 0.0123(19) -0.0067(16)
C01I 0.040(3) 0.052(3) 0.049(2) -0.031(2) 0.015(2) -0.013(2)
C01J 0.029(2) 0.050(2) 0.037(2) -0.0151(18) 0.0066(17) -0.0114(18)
C01K 0.031(2) 0.036(2) 0.071(3) -0.002(2) 0.017(2) -0.0059(17)
C01L 0.035(2) 0.069(3) 0.033(2) 0.025(2) 0.0018(18) 0.000(2)
C01M 0.034(2) 0.050(3) 0.062(3) -0.001(2) 0.017(2) 0.0074(19)
C01N 0.034(2) 0.027(2) 0.072(3) -0.0099(19) 0.017(2) 0.0010(17)
C01O 0.112(5) 0.033(2) 0.034(2) -0.0032(19) 0.008(3) 0.010(3)
C01P 0.029(3) 0.079(3) 0.063(3) -0.015(3) 0.005(2) -0.020(2)
C01Q 0.045(3) 0.070(3) 0.057(3) 0.029(2) 0.014(2) -0.008(2)
C01R 0.035(3) 0.056(3) 0.062(3) 0.012(2) 0.002(2) 0.014(2)
C01S 0.059(3) 0.057(3) 0.059(3) 0.005(2) 0.018(2) -0.023(2)
C01T 0.053(3) 0.053(3) 0.092(4) 0.009(3) 0.049(3) 0.008(2)
C01U 0.056(3) 0.059(3) 0.058(3) -0.027(2) 0.027(2) 0.001(2)
C01V 0.038(3) 0.027(2) 0.078(3) -0.013(2) 0.017(2) -0.0056(17)
C01W 0.125(6) 0.035(2) 0.042(3) 0.000(2) 0.010(3) 0.015(3)
C01X 0.038(3) 0.083(4) 0.065(3) -0.006(3) 0.014(2) 0.024(2)
C01Y 0.074(4) 0.057(3) 0.055(3) 0.009(2) 0.035(3) 0.009(3)
C01Z 0.041(3) 0.129(5) 0.062(3) 0.004(3) 0.012(3) -0.033(3)
C020 0.040(3) 0.039(3) 0.161(6) -0.017(3) 0.029(3) 0.012(2)
C021 0.068(4) 0.104(4) 0.069(4) 0.003(3) 0.038(3) 0.033(3)
C022 0.036(3) 0.054(3) 0.113(5) 0.007(3) -0.003(3) -0.012(2)
C023 0.055(4) 0.058(3) 0.162(6) 0.028(4) 0.038(4) -0.015(3)
C024 0.130(6) 0.053(3) 0.057(3) -0.009(3) 0.032(4) -0.006(3)
C025 0.035(3) 0.076(4) 0.116(5) -0.014(3) -0.019(3) 0.017(3)
C026 0.047(4) 0.119(5) 0.130(6) 0.032(5) -0.016(4) -0.037(4)
C027 0.104(6) 0.102(5) 0.230(9) -0.072(6) 0.133(6) -0.051(4)
C028 0.248(11) 0.066(4) 0.077(4) 0.012(3) 0.064(6) -0.028(5)
C029 0.104(7) 0.126(7) 0.154(8) -0.027(6) 0.042(6) 0.004(5)
C5 0.112(9) 0.225(12) 0.257(14) 0.000(10) -0.031(9) 0.062(8)

loop_
_atom_type_symbol
_atom_type_description
_atom_type_scat_dispersion_real
_atom_type_scat_dispersion_imag
_atom_type_scat_source
C C 0.0033 0.0016 'International Tables Vol C Tables 4.2.6.8 and 6.1.1.4'
H H 0.0000 0.0000 'International Tables Vol C Tables 4.2.6.8 and 6.1.1.4'
Gd Gd -0.1653 3.9035 'International Tables Vol C Tables 4.2.6.8 and 6.1.1.4'
O O 0.0106 0.0060 'International Tables Vol C Tables 4.2.6.8 and 6.1.1.4'

loop_
_geom_angle_atom_site_label_1
_geom_angle_atom_site_label_2
_geom_angle_atom_site_label_3
_geom_angle
_geom_angle_site_symmetry_1
_geom_angle_site_symmetry_3
_geom_angle_publ_flag
O003 Gd01 O005 117.81(9) . . ?
O003 Gd01 O006 85.45(9) . . ?
O003 Gd01 O007 108.56(9) . . ?
O003 Gd01 O00A 84.52(9) . . ?
O003 Gd01 O00G 166.23(13) . . ?
O005 Gd01 O006 72.43(9) . . ?
O005 Gd01 O007 116.88(9) . . ?
O005 Gd01 O00A 146.81(9) . . ?
O005 Gd01 O00G 71.95(10) . . ?
O006 Gd01 O007 153.40(9) . . ?
O006 Gd01 O00A 86.34(9) . . ?
O006 Gd01 O00G 88.76(13) . . ?
O007 Gd01 O00A 73.10(9) . . ?
O007 Gd01 O00G 72.32(11) . . ?
O00A Gd01 O00G 82.64(12) . . ?
O00D Gd01 O003 72.85(9) . . ?
O00D Gd01 O005 76.38(9) . . ?
O00D Gd01 O006 127.17(9) . . ?
O00D Gd01 O007 79.22(9) . . ?
O00D Gd01 O00A 136.21(9) . . ?
O00D Gd01 O00G 120.29(13) . . ?
O004 Gd02 O009 127.27(9) . . ?
O004 Gd02 O00B 93.33(8) . . ?
O004 Gd02 O00E 154.95(10) . . ?
O004 Gd02 O00F 83.56(12) . . ?
O008 Gd02 O004 81.48(9) . . ?
O008 Gd02 O009 72.15(9) . . ?
O008 Gd02 O00B 84.51(9) . . ?
O008 Gd02 O00E 116.62(10) . . ?
O008 Gd02 O00F 157.34(13) . . ?
O009 Gd02 O00B 127.23(9) . . ?
O009 Gd02 O00F 130.47(13) . . ?
O00B Gd02 O00F 79.46(11) . . ?
O00C Gd02 O004 74.39(9) . . ?
O00C Gd02 O008 118.54(9) . . ?
O00C Gd02 O009 79.44(10) . . ?
O00C Gd02 O00B 150.86(10) . . ?
O00C Gd02 O00E 107.71(10) . . ?
O00C Gd02 O00F 73.06(11) . . ?
O00E Gd02 O009 76.77(10) . . ?
O00E Gd02 O00B 72.71(9) . . ?
O00E Gd02 O00F 73.64(13) . . ?
C00J O003 Gd01 136.3(2) . . ?
C00Q O004 Gd02 135.5(2) . . ?
C00N O005 Gd01 136.7(2) . . ?
C00O O006 Gd01 136.4(2) . . ?
C00H O007 Gd01 135.2(2) . . ?
C00Y O008 Gd02 138.2(2) . . ?
C00M O009 Gd02 137.9(2) . . ?
C00L O00A Gd01 135.0(2) . . ?
C00R O00B Gd02 134.8(2) . . ?
C00V O00C Gd02 135.5(2) . . ?
C00I O00D Gd01 138.3(2) . . ?
C018 O00E Gd02 134.8(3) . . ?
C01W O00F Gd02 156.9(5) . . ?
C01O O00G Gd01 164.0(5) . . ?
O007 C00H C00K 124.6(3) . . ?
O007 C00H C010 114.3(3) . . ?
C00K C00H C010 121.2(3) . . ?
O00D C00I C00U 123.1(3) . . ?
O00D C00I C01F 114.9(3) . . ?
C00U C00I C01F 122.0(3) . . ?
O003 C00J C00U 124.0(3) . . ?
O003 C00J C017 115.6(3) . . ?
C00U C00J C017 120.4(3) . . ?
C00H C00K H00K 118.0 . . ?
C00H C00K C00L 124.0(3) . . ?
C00L C00K H00K 118.0 . . ?
O00A C00L C00K 124.8(3) . . ?
O00A C00L C014 115.9(3) . . ?
C00K C00L C014 119.3(3) . . ?
O009 C00M C00X 123.4(3) . . ?
O009 C00M C016 114.4(3) . . ?
C00X C00M C016 122.2(3) . . ?
O005 C00N C00T 123.1(3) . . ?
O005 C00N C01E 114.5(3) . . ?
C00T C00N C01E 122.4(3) . . ?
O006 C00O C00T 123.6(3) . . ?
O006 C00O C00W 116.4(3) . . ?
C00T C00O C00W 120.0(3) . . ?
C012 C00P H00P 119.0 . . ?
C012 C00P C014 122.0(3) . . ?
C014 C00P H00P 119.0 . . ?
O004 C00Q C015 115.6(3) . . ?
O004 C00Q C019 124.0(3) . . ?
C019 C00Q C015 120.3(3) . . ?
O00B C00R C00Z 124.0(3) . . ?
O00B C00R C013 115.4(3) . . ?
C00Z C00R C013 120.6(3) . . ?
C00W C00S H00S 119.1 . . ?
C013 C00S H00S 119.1 . . ?
C013 C00S C00W 121.8(3) . . ?
C00N C00T C00O 124.9(3) . . ?
C00N C00T H00T 117.5 . . ?
C00O C00T H00T 117.5 . . ?
C00I C00U H00U 117.9 . . ?
C00J C00U C00I 124.3(3) . . ?
C00J C00U H00U 117.9 . . ?
O00C C00V C019 123.8(3) . . ?
O00C C00V C01A 115.0(3) . . ?
C019 C00V C01A 121.1(3) . . ?
C00S C00W C00O 118.3(3) . . ?
C00S C00W C01N 118.5(4) . . ?
C01N C00W C00O 123.2(3) . . ?
C00M C00X H00X 118.2 . . ?
C00Y C00X C00M 123.6(3) . . ?
C00Y C00X H00X 118.2 . . ?
O008 C00Y C00X 123.8(3) . . ?
O008 C00Y C012 115.3(3) . . ?
C00X C00Y C012 120.9(3) . . ?
C00R C00Z H00Z 117.9 . . ?
C00R C00Z C018 124.1(3) . . ?
C018 C00Z H00Z 117.9 . . ?
C01Q C010 C00H 113.6(3) . . ?
C01Q C010 C01S 109.3(3) . . ?
C01Q C010 C01T 109.3(4) . . ?
C01S C010 C00H 108.3(3) . . ?
C01T C010 C00H 107.4(3) . . ?
C01T C010 C01S 108.9(4) . . ?
C015 C011 H011 119.1 . . ?
C017 C011 H011 119.1 . . ?
C017 C011 C015 121.8(3) . . ?
C00P C012 C00Y 119.0(3) . . ?
C00P C012 C01C 118.2(3) . . ?
C01C C012 C00Y 122.9(3) . . ?
C00S C013 C00R 118.6(3) . . ?
C00S C013 C01H 118.1(4) . . ?
C01H C013 C00R 123.2(3) . . ?
C00P C014 C00L 118.9(3) . . ?
C00P C014 C01B 118.3(3) . . ?
C01B C014 C00L 122.8(3) . . ?
C011 C015 C00Q 118.3(3) . . ?
C01D C015 C00Q 123.1(3) . . ?
C01D C015 C011 118.6(3) . . ?
C00M C016 C022 106.9(3) . . ?
C01G C016 C00M 114.5(3) . . ?
C01G C016 C01X 108.8(3) . . ?
C01G C016 C022 108.1(4) . . ?
C01X C016 C00M 108.2(3) . . ?
C01X C016 C022 110.4(4) . . ?
C011 C017 C00J 119.6(3) . . ?
C011 C017 C01J 118.0(3) . . ?
C01J C017 C00J 122.3(3) . . ?
O00E C018 C00Z 124.0(4) . . ?
O00E C018 C01K 114.1(3) . . ?
C00Z C018 C01K 121.8(3) . . ?
C00Q C019 H019 117.5 . . ?
C00V C019 C00Q 125.0(3) . . ?
C00V C019 H019 117.5 . . ?
C01M C01A C00V 109.4(3) . . ?
C01M C01A C01Y 108.3(4) . . ?
C01U C01A C00V 113.0(3) . . ?
C01U C01A C01M 109.6(3) . . ?
C01U C01A C01Y 110.5(4) . . ?
C01Y C01A C00V 105.8(3) . . ?
C014 C01B H01B 119.9 . . ?
C01L C01B C014 120.1(4) . . ?
C01L C01B H01B 119.9 . . ?
C012 C01C H01C 119.8 . . ?
C01L C01C C012 120.4(4) . . ?
C01L C01C H01C 119.8 . . ?
C015 C01D H01D 119.8 . . ?
C01I C01D C015 120.4(4) . . ?
C01I C01D H01D 119.8 . . ?
C01R C01E C00N 108.2(3) . . ?
C01R C01E C021 108.9(4) . . ?
C020 C01E C00N 113.5(3) . . ?
C020 C01E C01R 108.7(4) . . ?
C020 C01E C021 110.3(4) . . ?
C021 C01E C00N 107.1(3) . . ?
C00I C01F C01Z 106.3(3) . . ?
C01P C01F C00I 114.7(4) . . ?
C01P C01F C01Z 108.8(4) . . ?
C01P C01F C025 109.0(4) . . ?
C025 C01F C00I 107.4(3) . . ?
C025 C01F C01Z 110.6(4) . . ?
C016 C01G H01A 109.5 . . ?
C016 C01G H01E 109.5 . . ?
C016 C01G H01F 109.5 . . ?
H01A C01G H01E 109.5 . . ?
H01A C01G H01F 109.5 . . ?
H01E C01G H01F 109.5 . . ?
C013 C01H H01H 119.9 . . ?
C01V C01H C013 120.3(4) . . ?
C01V C01H H01H 119.9 . . ?
C01D C01I H01I 119.7 . . ?
C01J C01I C01D 120.6(4) . . ?
C01J C01I H01I 119.7 . . ?
C017 C01J H01J 119.7 . . ?
C01I C01J C017 120.7(4) . . ?
C01I C01J H01J 119.7 . . ?
C018 C01K C023 114.0(4) . . ?
C026 C01K C018 106.3(4) . . ?
C026 C01K C023 107.3(4) . . ?
C027 C01K C018 109.0(4) . . ?
C027 C01K C023 110.6(5) . . ?
C027 C01K C026 109.6(5) . . ?
C01B C01L H01L 119.5 . . ?
C01C C01L C01B 120.9(4) . . ?
C01C C01L H01L 119.5 . . ?
C01A C01M H01G 109.5 . . ?
C01A C01M H01K 109.5 . . ?
C01A C01M H01M 109.5 . . ?
H01G C01M H01K 109.5 . . ?
H01G C01M H01M 109.5 . . ?
H01K C01M H01M 109.5 . . ?
C00W C01N H01N 119.9 . . ?
C01V C01N C00W 120.3(4) . . ?
C01V C01N H01N 119.9 . . ?
O00G C01O C024 121.3(6) . . ?
O00G C01O C029 120.4(6) . . ?
C029 C01O C024 118.3(5) . . ?
C01F C01P H01O 109.5 . . ?
C01F C01P H01P 109.5 . . ?
C01F C01P H01Q 109.5 . . ?
H01O C01P H01P 109.5 . . ?
H01O C01P H01Q 109.5 . . ?
H01P C01P H01Q 109.5 . . ?
C010 C01Q H01R 109.5 . . ?
C010 C01Q H01S 109.5 . . ?
C010 C01Q H01T 109.5 . . ?
H01R C01Q H01S 109.5 . . ?
H01R C01Q H01T 109.5 . . ?
H01S C01Q H01T 109.5 . . ?
C01E C01R H01U 109.5 . . ?
C01E C01R H01V 109.5 . . ?
C01E C01R H01W 109.5 . . ?
H01U C01R H01V 109.5 . . ?
H01U C01R H01W 109.5 . . ?
H01V C01R H01W 109.5 . . ?
C010 C01S H01X 109.5 . . ?
C010 C01S H01Y 109.5 . . ?
C010 C01S H 109.5 . . ?
H01X C01S H01Y 109.5 . . ?
H01X C01S H 109.5 . . ?
H01Y C01S H 109.5 . . ?
C010 C01T H01Z 109.5 . . ?
C010 C01T HA 109.5 . . ?
C010 C01T HB 109.5 . . ?
H01Z C01T HA 109.5 . . ?
H01Z C01T HB 109.5 . . ?
HA C01T HB 109.5 . . ?
C01A C01U H01 109.5 . . ?
C01A C01U HC 109.5 . . ?
C01A C01U HD 109.5 . . ?
H01 C01U HC 109.5 . . ?
H01 C01U HD 109.5 . . ?
HC C01U HD 109.5 . . ?
C01H C01V H0AA 119.5 . . ?
C01N C01V C01H 121.0(4) . . ?
C01N C01V H0AA 119.5 . . ?
O00F C01W C028 118.2(7) . . ?
O00F C01W C5 121.1(8) . . ?
C5 C01W C028 120.7(7) . . ?
C016 C01X H1AA 109.5 . . ?
C016 C01X HE 109.5 . . ?
C016 C01X HF 109.5 . . ?
H1AA C01X HE 109.5 . . ?
H1AA C01X HF 109.5 . . ?
HE C01X HF 109.5 . . ?
C01A C01Y H2AA 109.5 . . ?
C01A C01Y HG 109.5 . . ?
C01A C01Y HH 109.5 . . ?
H2AA C01Y HG 109.5 . . ?
H2AA C01Y HH 109.5 . . ?
HG C01Y HH 109.5 . . ?
C01F C01Z H3AA 109.5 . . ?
C01F C01Z HI 109.5 . . ?
C01F C01Z HJ 109.5 . . ?
H3AA C01Z HI 109.5 . . ?
H3AA C01Z HJ 109.5 . . ?
HI C01Z HJ 109.5 . . ?
C01E C020 H02A 109.5 . . ?
C01E C020 H02B 109.5 . . ?
C01E C020 H02C 109.5 . . ?
H02A C020 H02B 109.5 . . ?
H02A C020 H02C 109.5 . . ?
H02B C020 H02C 109.5 . . ?
C01E C021 H02D 109.5 . . ?
C01E C021 H02E 109.5 . . ?
C01E C021 H02F 109.5 . . ?
H02D C021 H02E 109.5 . . ?
H02D C021 H02F 109.5 . . ?
H02E C021 H02F 109.5 . . ?
C016 C022 H02G 109.5 . . ?
C016 C022 H02H 109.5 . . ?
C016 C022 H02I 109.5 . . ?
H02G C022 H02H 109.5 . . ?
H02G C022 H02I 109.5 . . ?
H02H C022 H02I 109.5 . . ?
C01K C023 H02J 109.5 . . ?
C01K C023 H02K 109.5 . . ?
C01K C023 H02L 109.5 . . ?
H02J C023 H02K 109.5 . . ?
H02J C023 H02L 109.5 . . ?
H02K C023 H02L 109.5 . . ?
C01O C024 H02M 109.5 . . ?
C01O C024 H02N 109.5 . . ?
C01O C024 H02O 109.5 . . ?
H02M C024 H02N 109.5 . . ?
H02M C024 H02O 109.5 . . ?
H02N C024 H02O 109.5 . . ?
C01F C025 H02P 109.5 . . ?
C01F C025 H02Q 109.5 . . ?
C01F C025 H02R 109.5 . . ?
H02P C025 H02Q 109.5 . . ?
H02P C025 H02R 109.5 . . ?
H02Q C025 H02R 109.5 . . ?
C01K C026 H02S 109.5 . . ?
C01K C026 H02T 109.5 . . ?
C01K C026 H02U 109.5 . . ?
H02S C026 H02T 109.5 . . ?
H02S C026 H02U 109.5 . . ?
H02T C026 H02U 109.5 . . ?
C01K C027 H02V 109.5 . . ?
C01K C027 H02W 109.5 . . ?
C01K C027 H02X 109.5 . . ?
H02V C027 H02W 109.5 . . ?
H02V C027 H02X 109.5 . . ?
H02W C027 H02X 109.5 . . ?
C01W C028 H02Y 109.5 . . ?
C01W C028 HK 109.5 . . ?
C01W C028 HL 109.5 . . ?
H02Y C028 HK 109.5 . . ?
H02Y C028 HL 109.5 . . ?
HK C028 HL 109.5 . . ?
C01O C029 H02Z 109.5 . . ?
C01O C029 HM 109.5 . . ?
C01O C029 HN 109.5 . . ?
H02Z C029 HM 109.5 . . ?
H02Z C029 HN 109.5 . . ?
HM C029 HN 109.5 . . ?
C01W C5 H5A 109.5 . . ?
C01W C5 H5B 109.5 . . ?
C01W C5 H5C 109.5 . . ?
H5A C5 H5B 109.5 . . ?
H5A C5 H5C 109.5 . . ?
H5B C5 H5C 109.5 . . ?

loop_
_geom_bond_atom_site_label_1
_geom_bond_atom_site_label_2
_geom_bond_distance
_geom_bond_site_symmetry_2
_geom_bond_publ_flag
Gd01 O003 2.298(2) . ?
Gd01 O005 2.309(2) . ?
Gd01 O006 2.314(2) . ?
Gd01 O007 2.315(2) . ?
Gd01 O00A 2.326(2) . ?
Gd01 O00D 2.288(3) . ?
Gd01 O00G 2.433(3) . ?
Gd02 O004 2.294(2) . ?
Gd02 O008 2.290(2) . ?
Gd02 O009 2.305(3) . ?
Gd02 O00B 2.326(2) . ?
Gd02 O00C 2.279(2) . ?
Gd02 O00E 2.298(3) . ?
Gd02 O00F 2.450(3) . ?
O003 C00J 1.274(4) . ?
O004 C00Q 1.268(4) . ?
O005 C00N 1.269(4) . ?
O006 C00O 1.271(4) . ?
O007 C00H 1.264(4) . ?
O008 C00Y 1.271(4) . ?
O009 C00M 1.261(4) . ?
O00A C00L 1.266(4) . ?
O00B C00R 1.275(4) . ?
O00C C00V 1.266(4) . ?
O00D C00I 1.263(4) . ?
O00E C018 1.256(4) . ?
O00F C01W 1.201(5) . ?
O00G C01O 1.203(5) . ?
C00H C00K 1.389(5) . ?
C00H C010 1.545(5) . ?
C00I C00U 1.397(5) . ?
C00I C01F 1.531(5) . ?
C00J C00U 1.391(5) . ?
C00J C017 1.508(5) . ?
C00K H00K 0.9300 . ?
C00K C00L 1.400(5) . ?
C00L C014 1.507(5) . ?
C00M C00X 1.403(5) . ?
C00M C016 1.531(5) . ?
C00N C00T 1.393(5) . ?
C00N C01E 1.532(5) . ?
C00O C00T 1.397(5) . ?
C00O C00W 1.498(5) . ?
C00P H00P 0.9300 . ?
C00P C012 1.387(5) . ?
C00P C014 1.392(5) . ?
C00Q C015 1.501(5) . ?
C00Q C019 1.400(5) . ?
C00R C00Z 1.393(5) . ?
C00R C013 1.505(5) . ?
C00S H00S 0.9300 . ?
C00S C00W 1.391(5) . ?
C00S C013 1.389(5) . ?
C00T H00T 0.9300 . ?
C00U H00U 0.9300 . ?
C00V C019 1.391(5) . ?
C00V C01A 1.538(5) . ?
C00W C01N 1.396(5) . ?
C00X H00X 0.9300 . ?
C00X C00Y 1.395(5) . ?
C00Y C012 1.494(5) . ?
C00Z H00Z 0.9300 . ?
C00Z C018 1.394(5) . ?
C010 C01Q 1.518(5) . ?
C010 C01S 1.529(6) . ?
C010 C01T 1.523(5) . ?
C011 H011 0.9300 . ?
C011 C015 1.391(5) . ?
C011 C017 1.391(5) . ?
C012 C01C 1.396(5) . ?
C013 C01H 1.399(5) . ?
C014 C01B 1.394(5) . ?
C015 C01D 1.388(5) . ?
C016 C01G 1.527(6) . ?
C016 C01X 1.527(6) . ?
C016 C022 1.531(6) . ?
C017 C01J 1.398(5) . ?
C018 C01K 1.529(5) . ?
C019 H019 0.9300 . ?
C01A C01M 1.526(5) . ?
C01A C01U 1.522(5) . ?
C01A C01Y 1.528(6) . ?
C01B H01B 0.9300 . ?
C01B C01L 1.380(5) . ?
C01C H01C 0.9300 . ?
C01C C01L 1.371(6) . ?
C01D H01D 0.9300 . ?
C01D C01I 1.380(6) . ?
C01E C01R 1.523(6) . ?
C01E C020 1.522(6) . ?
C01E C021 1.524(6) . ?
C01F C01P 1.514(6) . ?
C01F C01Z 1.544(6) . ?
C01F C025 1.521(6) . ?
C01G H01A 0.9600 . ?
C01G H01E 0.9600 . ?
C01G H01F 0.9600 . ?
C01H H01H 0.9300 . ?
C01H C01V 1.379(5) . ?
C01I H01I 0.9300 . ?
C01I C01J 1.374(5) . ?
C01J H01J 0.9300 . ?
C01K C023 1.532(6) . ?
C01K C026 1.527(7) . ?
C01K C027 1.488(7) . ?
C01L H01L 0.9300 . ?
C01M H01G 0.9600 . ?
C01M H01K 0.9600 . ?
C01M H01M 0.9600 . ?
C01N H01N 0.9300 . ?
C01N C01V 1.369(5) . ?
C01O C024 1.464(8) . ?
C01O C029 1.461(8) . ?
C01P H01O 0.9600 . ?
C01P H01P 0.9600 . ?
C01P H01Q 0.9600 . ?
C01Q H01R 0.9600 . ?
C01Q H01S 0.9600 . ?
C01Q H01T 0.9600 . ?
C01R H01U 0.9600 . ?
C01R H01V 0.9600 . ?
C01R H01W 0.9600 . ?
C01S H01X 0.9600 . ?
C01S H01Y 0.9600 . ?
C01S H 0.9600 . ?
C01T H01Z 0.9600 . ?
C01T HA 0.9600 . ?
C01T HB 0.9600 . ?
C01U H01 0.9600 . ?
C01U HC 0.9600 . ?
C01U HD 0.9600 . ?
C01V H0AA 0.9300 . ?
C01W C028 1.464(8) . ?
C01W C5 1.418(10) . ?
C01X H1AA 0.9600 . ?
C01X HE 0.9600 . ?
C01X HF 0.9600 . ?
C01Y H2AA 0.9600 . ?
C01Y HG 0.9600 . ?
C01Y HH 0.9600 . ?
C01Z H3AA 0.9600 . ?
C01Z HI 0.9600 . ?
C01Z HJ 0.9600 . ?
C020 H02A 0.9600 . ?
C020 H02B 0.9600 . ?
C020 H02C 0.9600 . ?
C021 H02D 0.9600 . ?
C021 H02E 0.9600 . ?
C021 H02F 0.9600 . ?
C022 H02G 0.9600 . ?
C022 H02H 0.9600 . ?
C022 H02I 0.9600 . ?
C023 H02J 0.9600 . ?
C023 H02K 0.9600 . ?
C023 H02L 0.9600 . ?
C024 H02M 0.9600 . ?
C024 H02N 0.9600 . ?
C024 H02O 0.9600 . ?
C025 H02P 0.9600 . ?
C025 H02Q 0.9600 . ?
C025 H02R 0.9600 . ?
C026 H02S 0.9600 . ?
C026 H02T 0.9600 . ?
C026 H02U 0.9600 . ?
C027 H02V 0.9600 . ?
C027 H02W 0.9600 . ?
C027 H02X 0.9600 . ?
C028 H02Y 0.9600 . ?
C028 HK 0.9600 . ?
C028 HL 0.9600 . ?
C029 H02Z 0.9600 . ?
C029 HM 0.9600 . ?
C029 HN 0.9600 . ?
C5 H5A 0.9600 . ?
C5 H5B 0.9600 . ?
C5 H5C 0.9600 . ?

loop_
_geom_torsion_atom_site_label_1
_geom_torsion_atom_site_label_2
_geom_torsion_atom_site_label_3
_geom_torsion_atom_site_label_4
_geom_torsion
_geom_torsion_site_symmetry_1
_geom_torsion_site_symmetry_2
_geom_torsion_site_symmetry_3
_geom_torsion_site_symmetry_4
_geom_torsion_publ_flag
Gd01 O003 C00J C00U -14.2(5) . . . . ?
Gd01 O003 C00J C017 165.7(2) . . . . ?
Gd01 O005 C00N C00T -17.0(6) . . . . ?
Gd01 O005 C00N C01E 163.7(3) . . . . ?
Gd01 O006 C00O C00T 10.2(6) . . . . ?
Gd01 O006 C00O C00W -171.5(3) . . . . ?
Gd01 O007 C00H C00K 15.8(6) . . . . ?
Gd01 O007 C00H C010 -164.7(2) . . . . ?
Gd01 O00A C00L C00K -6.4(5) . . . . ?
Gd01 O00A C00L C014 175.2(2) . . . . ?
Gd01 O00D C00I C00U 6.4(6) . . . . ?
Gd01 O00D C00I C01F -172.5(2) . . . . ?
Gd01 O00G C01O C024 160.2(10) . . . . ?
Gd01 O00G C01O C029 -20.3(16) . . . . ?
Gd02 O004 C00Q C015 177.1(2) . . . . ?
Gd02 O004 C00Q C019 -1.9(6) . . . . ?
Gd02 O008 C00Y C00X 2.0(5) . . . . ?
Gd02 O008 C00Y C012 -177.3(2) . . . . ?
Gd02 O009 C00M C00X -12.3(6) . . . . ?
Gd02 O009 C00M C016 167.2(2) . . . . ?
Gd02 O00B C00R C00Z 5.1(6) . . . . ?
Gd02 O00B C00R C013 -176.1(2) . . . . ?
Gd02 O00C C00V C019 16.5(6) . . . . ?
Gd02 O00C C00V C01A -160.9(2) . . . . ?
Gd02 O00E C018 C00Z -24.1(6) . . . . ?
Gd02 O00E C018 C01K 159.5(3) . . . . ?
Gd02 O00F C01W C028 -174.3(6) . . . . ?
Gd02 O00F C01W C5 4.8(13) . . . . ?
O003 C00J C00U C00I 7.0(6) . . . . ?
O003 C00J C017 C011 8.1(5) . . . . ?
O003 C00J C017 C01J -168.1(3) . . . . ?
O004 C00Q C015 C011 -6.7(5) . . . . ?
O004 C00Q C015 C01D 171.5(3) . . . . ?
O004 C00Q C019 C00V -3.7(6) . . . . ?
O005 C00N C00T C00O 1.6(7) . . . . ?
O005 C00N C01E C01R 55.5(4) . . . . ?
O005 C00N C01E C020 176.3(4) . . . . ?
O005 C00N C01E C021 -61.8(5) . . . . ?
O006 C00O C00T C00N 1.5(7) . . . . ?
O006 C00O C00W C00S -10.9(5) . . . . ?
O006 C00O C00W C01N 167.4(4) . . . . ?
O007 C00H C00K C00L 3.3(6) . . . . ?
O007 C00H C010 C01Q -178.5(3) . . . . ?
O007 C00H C010 C01S -56.9(4) . . . . ?
O007 C00H C010 C01T 60.5(4) . . . . ?
O008 C00Y C012 C00P 0.0(5) . . . . ?
O008 C00Y C012 C01C 179.0(3) . . . . ?
O009 C00M C00X C00Y 2.4(6) . . . . ?
O009 C00M C016 C01G 176.5(3) . . . . ?
O009 C00M C016 C01X 55.0(4) . . . . ?
O009 C00M C016 C022 -63.9(5) . . . . ?
O00A C00L C014 C00P 17.6(5) . . . . ?
O00A C00L C014 C01B -162.2(3) . . . . ?
O00B C00R C00Z C018 10.1(7) . . . . ?
O00B C00R C013 C00S 6.1(5) . . . . ?
O00B C00R C013 C01H -170.6(4) . . . . ?
O00C C00V C019 C00Q -3.3(6) . . . . ?
O00C C00V C01A C01M -38.2(4) . . . . ?
O00C C00V C01A C01U -160.6(3) . . . . ?
O00C C00V C01A C01Y 78.3(4) . . . . ?
O00D C00I C00U C00J -3.2(6) . . . . ?
O00D C00I C01F C01P 175.5(3) . . . . ?
O00D C00I C01F C01Z 55.3(5) . . . . ?
O00D C00I C01F C025 -63.2(5) . . . . ?
O00E C018 C01K C023 -170.5(4) . . . . ?
O00E C018 C01K C026 71.6(5) . . . . ?
O00E C018 C01K C027 -46.5(6) . . . . ?
C00H C00K C00L O00A -7.8(6) . . . . ?
C00H C00K C00L C014 170.5(3) . . . . ?
C00J C017 C01J C01I 176.2(4) . . . . ?
C00K C00H C010 C01Q 1.0(5) . . . . ?
C00K C00H C010 C01S 122.6(4) . . . . ?
C00K C00H C010 C01T -120.0(4) . . . . ?
C00K C00L C014 C00P -160.9(3) . . . . ?
C00K C00L C014 C01B 19.3(5) . . . . ?
C00L C014 C01B C01L -177.8(4) . . . . ?
C00M C00X C00Y O008 2.4(6) . . . . ?
C00M C00X C00Y C012 -178.4(3) . . . . ?
C00O C00W C01N C01V -179.1(4) . . . . ?
C00P C012 C01C C01L 2.4(6) . . . . ?
C00P C014 C01B C01L 2.4(6) . . . . ?
C00Q C015 C01D C01I -179.5(4) . . . . ?
C00R C00Z C018 O00E -1.1(7) . . . . ?
C00R C00Z C018 C01K 175.0(4) . . . . ?
C00R C013 C01H C01V 177.1(4) . . . . ?
C00S C00W C01N C01V -0.8(6) . . . . ?
C00S C013 C01H C01V 0.4(6) . . . . ?
C00T C00N C01E C01R -123.8(4) . . . . ?
C00T C00N C01E C020 -3.0(6) . . . . ?
C00T C00N C01E C021 119.0(4) . . . . ?
C00T C00O C00W C00S 167.4(4) . . . . ?
C00T C00O C00W C01N -14.3(6) . . . . ?
C00U C00I C01F C01P -3.5(5) . . . . ?
C00U C00I C01F C01Z -123.7(4) . . . . ?
C00U C00I C01F C025 117.8(4) . . . . ?
C00U C00J C017 C011 -172.1(3) . . . . ?
C00U C00J C017 C01J 11.7(5) . . . . ?
C00W C00O C00T C00N -176.7(4) . . . . ?
C00W C00S C013 C00R -177.9(3) . . . . ?
C00W C00S C013 C01H -1.1(6) . . . . ?
C00W C01N C01V C01H 0.2(7) . . . . ?
C00X C00M C016 C01G -4.1(5) . . . . ?
C00X C00M C016 C01X -125.5(4) . . . . ?
C00X C00M C016 C022 115.5(4) . . . . ?
C00X C00Y C012 C00P -179.3(3) . . . . ?
C00X C00Y C012 C01C -0.3(5) . . . . ?
C00Y C012 C01C C01L -176.6(4) . . . . ?
C00Z C00R C013 C00S -175.0(4) . . . . ?
C00Z C00R C013 C01H 8.3(6) . . . . ?
C00Z C018 C01K C023 13.0(6) . . . . ?
C00Z C018 C01K C026 -104.9(5) . . . . ?
C00Z C018 C01K C027 137.1(5) . . . . ?
C010 C00H C00K C00L -176.1(3) . . . . ?
C011 C015 C01D C01I -1.3(6) . . . . ?
C011 C017 C01J C01I -0.1(6) . . . . ?
C012 C00P C014 C00L 179.2(3) . . . . ?
C012 C00P C014 C01B -1.0(5) . . . . ?
C012 C01C C01L C01B -1.1(7) . . . . ?
C013 C00R C00Z C018 -168.8(4) . . . . ?
C013 C00S C00W C00O 179.7(4) . . . . ?
C013 C00S C00W C01N 1.3(6) . . . . ?
C013 C01H C01V C01N 0.0(7) . . . . ?
C014 C00P C012 C00Y 177.7(3) . . . . ?
C014 C00P C012 C01C -1.4(5) . . . . ?
C014 C01B C01L C01C -1.4(7) . . . . ?
C015 C00Q C019 C00V 177.2(3) . . . . ?
C015 C011 C017 C00J -178.0(3) . . . . ?
C015 C011 C017 C01J -1.7(5) . . . . ?
C015 C01D C01I C01J -0.4(7) . . . . ?
C016 C00M C00X C00Y -177.0(3) . . . . ?
C017 C00J C00U C00I -172.8(3) . . . . ?
C017 C011 C015 C00Q -179.3(3) . . . . ?
C017 C011 C015 C01D 2.4(5) . . . . ?
C019 C00Q C015 C011 172.4(3) . . . . ?
C019 C00Q C015 C01D -9.3(5) . . . . ?
C019 C00V C01A C01M 144.3(4) . . . . ?
C019 C00V C01A C01U 21.9(5) . . . . ?
C019 C00V C01A C01Y -99.2(4) . . . . ?
C01A C00V C019 C00Q 174.0(3) . . . . ?
C01D C01I C01J C017 1.1(7) . . . . ?
C01E C00N C00T C00O -179.2(4) . . . . ?
C01F C00I C00U C00J 175.7(3) . . . . ?
